data_7014461
loop_
_publ_author_name
'Duan, Hai-Bao'
'Zhao, Hai-Rong'
'Ren, Xiao-Ming'
'Zhou, Hong'
'Tian, Zheng-Fang'
'Jin, Wan-Qin'

_publ_section_title
;
 Inorganic-organic hybrid compounds based on face-sharing octahedral
 [PbI(3)](\\infty ) chains: self-assemblies, crystal structures, and
 ferroelectric, photoluminescence properties.
;
_journal_issue 8
_journal_name_full 'Dalton transactions (Cambridge, England : 2003)'
_journal_page_first 1672
_journal_page_last 1683
_journal_paper_doi 10.1039/c0dt00875c
_journal_volume 40
_journal_year 2011
_chemical_formula_sum 'C12 H10 Cl I3 N2 Pb'
_chemical_formula_weight 805.56
_chemical_name_systematic
;
?
;
_space_group_IT_number 14
_symmetry_cell_setting monoclinic
_symmetry_space_group_name_Hall '-P 2ybc'
_symmetry_space_group_name_H-M 'P 1 21/c 1'
_atom_sites_solution_hydrogens geom
_atom_sites_solution_primary direct
_atom_sites_solution_secondary difmap
_audit_creation_method SHELXL-97
_cell_angle_alpha 90.00
_cell_angle_beta 112.369(4)
_cell_angle_gamma 90.00
_cell_formula_units_Z 4
_cell_length_a 12.0905(5)
_cell_length_b 8.2004(3)
_cell_length_c 19.9568(10)
_cell_measurement_reflns_used 2302
_cell_measurement_temperature 293(2)
_cell_measurement_theta_max 24.1293
_cell_measurement_theta_min 3.1059
_cell_volume 1829.77(15)
_computing_cell_refinement 'Bruker SMART'
_computing_data_collection 'Bruker SMART'
_computing_data_reduction 'Bruker SAINT'
_computing_structure_refinement 'SHELXL-97 (Sheldrick, 1997)'
_computing_structure_solution 'SHELXS-97 (Sheldrick, 1990)'
_diffrn_ambient_temperature 293(2)
_diffrn_measured_fraction_theta_full 0.995
_diffrn_measured_fraction_theta_max 0.995
_diffrn_measurement_device_type 'Smart CCD area detector'
_diffrn_measurement_method 'phi and omega scans'
_diffrn_radiation_monochromator graphite
_diffrn_radiation_source 'fine-focus sealed tube'
_diffrn_radiation_type MoK\a
_diffrn_radiation_wavelength 0.71073
_diffrn_reflns_av_R_equivalents 0.0316
_diffrn_reflns_av_sigmaI/netI 0.0314
_diffrn_reflns_limit_h_max 14
_diffrn_reflns_limit_h_min -14
_diffrn_reflns_limit_k_max 10
_diffrn_reflns_limit_k_min -10
_diffrn_reflns_limit_l_max 24
_diffrn_reflns_limit_l_min -23
_diffrn_reflns_number 10910
_diffrn_reflns_theta_full 26.00
_diffrn_reflns_theta_max 26.00
_diffrn_reflns_theta_min 3.03
_exptl_absorpt_coefficient_mu 14.417
_exptl_absorpt_correction_T_max 0.3266
_exptl_absorpt_correction_T_min 0.0522
_exptl_absorpt_correction_type multi-scan
_exptl_absorpt_process_details 'SADABS(Bruker, 2000)'
_exptl_crystal_colour yellow
_exptl_crystal_density_diffrn 2.924
_exptl_crystal_density_method 'not measured'
_exptl_crystal_description neddle
_exptl_crystal_F_000 1416
_exptl_crystal_size_max 0.50
_exptl_crystal_size_mid 0.10
_exptl_crystal_size_min 0.10
_refine_diff_density_max 2.051
_refine_diff_density_min -1.022
_refine_diff_density_rms 0.161
_refine_ls_extinction_coef 0.00183(12)
_refine_ls_extinction_expression Fc^*^=kFc[1+0.001xFc^2^\l^3^/sin(2\q)]^-1/4^
_refine_ls_extinction_method SHELXL
_refine_ls_goodness_of_fit_ref 1.097
_refine_ls_hydrogen_treatment constr
_refine_ls_matrix_type full
_refine_ls_number_parameters 173
_refine_ls_number_reflns 3567
_refine_ls_number_restraints 0
_refine_ls_restrained_S_all 1.097
_refine_ls_R_factor_all 0.0395
_refine_ls_R_factor_gt 0.0308
_refine_ls_shift/su_max 0.001
_refine_ls_shift/su_mean 0.000
_refine_ls_structure_factor_coef Fsqd
_refine_ls_weighting_details 'calc w=1/[\s^2^(Fo^2^)+(0.0467P)^2^+0.0000P] where P=(Fo^2^+2Fc^2^)/3'
_refine_ls_weighting_scheme calc
_refine_ls_wR_factor_gt 0.0831
_refine_ls_wR_factor_ref 0.0849
_reflns_number_gt 2892
_reflns_number_total 3567
_reflns_threshold_expression >2sigma(I)
_cod_data_source_file C0DT00875C.TXT
_cod_data_source_block ocl-780407
_cod_original_cell_volume 1829.77(14)
_cod_original_sg_symbol_H-M 'P 21/c'
_cod_database_code 7014461

loop_
_symmetry_equiv_pos_as_xyz
'x, y, z'
'-x, y+1/2, -z+1/2'
'-x, -y, -z'
'x, -y-1/2, z-1/2'

loop_
_atom_site_label
_atom_site_type_symbol
_atom_site_fract_x
_atom_site_fract_y
_atom_site_fract_z
_atom_site_U_iso_or_equiv
_atom_site_adp_type
_atom_site_occupancy
_atom_site_symmetry_multiplicity
_atom_site_calc_flag
_atom_site_refinement_flags
_atom_site_disorder_assembly
_atom_site_disorder_group
Pb1 Pb 0.50235(2) 0.54692(3) 0.753301(13) 0.04225(12) Uani 1 1 d . . .
I1 I 0.73630(4) 0.78581(6) 0.81684(3) 0.05053(16) Uani 1 1 d . . .
I2 I 0.39604(4) 0.79582(5) 0.83524(3) 0.04332(15) Uani 1 1 d . . .
I3 I 0.55860(4) 0.29243(5) 0.88215(2) 0.04452(15) Uani 1 1 d . . .
Cl1 Cl 0.86363(19) 0.2931(3) 0.87019(12) 0.0650(6) Uani 1 1 d . . .
N1 N 0.8781(6) 0.5443(7) 0.6443(3) 0.0438(15) Uani 1 1 d . . .
N2 N 0.9675(6) 0.5489(8) 0.7154(3) 0.0588(19) Uani 1 1 d . . .
C1 C 0.9065(8) 0.4671(9) 0.5934(4) 0.056(2) Uani 1 1 d . . .
H1 H 0.9793 0.4133 0.6061 0.067 Uiso 1 1 calc R . .
C2 C 0.8280(9) 0.4686(11) 0.5234(5) 0.067(3) Uani 1 1 d . . .
H2 H 0.8464 0.4153 0.4878 0.080 Uiso 1 1 calc R . .
C3 C 0.7226(8) 0.5484(10) 0.5058(4) 0.058(2) Uani 1 1 d . . .
H3 H 0.6691 0.5508 0.4578 0.070 Uiso 1 1 calc R . .
C4 C 0.6946(7) 0.6238(11) 0.5569(4) 0.057(2) Uani 1 1 d . . .
H4 H 0.6218 0.6776 0.5445 0.068 Uiso 1 1 calc R . .
C5 C 0.7754(7) 0.6211(10) 0.6287(4) 0.0464(17) Uani 1 1 d . . .
H5 H 0.7573 0.6724 0.6648 0.056 Uiso 1 1 calc R . .
C6 C 0.9410(6) 0.4759(8) 0.7624(4) 0.0409(16) Uani 1 1 d . . .
H6 H 0.8673 0.4241 0.7495 0.049 Uiso 1 1 calc R . .
C7 C 1.0268(6) 0.4722(8) 0.8382(3) 0.0376(15) Uani 1 1 d . . .
C8 C 0.9990(6) 0.3915(8) 0.8913(3) 0.0382(15) Uani 1 1 d . . .
C9 C 1.0800(7) 0.3896(9) 0.9629(4) 0.0459(18) Uani 1 1 d . . .
H9 H 1.0604 0.3363 0.9981 0.055 Uiso 1 1 calc R . .
C10 C 1.1879(7) 0.4654(10) 0.9817(4) 0.057(2) Uani 1 1 d . . .
H10 H 1.2417 0.4651 1.0297 0.068 Uiso 1 1 calc R . .
C11 C 1.2169(8) 0.5430(10) 0.9289(5) 0.062(2) Uani 1 1 d . . .
H11 H 1.2909 0.5937 0.9415 0.075 Uiso 1 1 calc R . .
C12 C 1.1382(7) 0.5457(9) 0.8587(4) 0.051(2) Uani 1 1 d . . .
H12 H 1.1595 0.5976 0.8240 0.062 Uiso 1 1 calc R . .

loop_
_atom_site_aniso_label
_atom_site_aniso_U_11
_atom_site_aniso_U_22
_atom_site_aniso_U_33
_atom_site_aniso_U_23
_atom_site_aniso_U_13
_atom_site_aniso_U_12
Pb1 0.0474(2) 0.04249(19) 0.03765(19) 0.00422(11) 0.01710(14) 0.01149(12)
I1 0.0357(3) 0.0675(4) 0.0436(3) -0.0060(2) 0.0097(2) -0.0014(2)
I2 0.0459(3) 0.0408(3) 0.0536(3) 0.0001(2) 0.0306(2) 0.0009(2)
I3 0.0487(3) 0.0464(3) 0.0305(3) 0.0012(2) 0.0062(2) -0.0083(2)
Cl1 0.0418(11) 0.1012(18) 0.0518(12) 0.0213(11) 0.0176(9) -0.0158(11)
N1 0.044(4) 0.049(4) 0.037(3) 0.005(3) 0.014(3) -0.011(3)
N2 0.049(4) 0.082(5) 0.035(4) 0.013(3) 0.005(3) -0.019(4)
C1 0.069(6) 0.049(5) 0.049(5) -0.006(4) 0.021(4) 0.005(4)
C2 0.089(7) 0.063(6) 0.048(5) -0.018(4) 0.025(5) -0.001(5)
C3 0.071(6) 0.060(5) 0.032(4) -0.002(4) 0.007(4) -0.019(4)
C4 0.048(5) 0.071(6) 0.050(5) 0.010(4) 0.017(4) -0.011(4)
C5 0.047(4) 0.060(5) 0.039(4) -0.002(4) 0.024(3) -0.010(4)
C6 0.037(4) 0.042(4) 0.048(4) 0.000(3) 0.019(3) -0.008(3)
C7 0.042(4) 0.037(4) 0.031(4) 0.000(3) 0.010(3) -0.003(3)
C8 0.036(4) 0.040(4) 0.040(4) -0.002(3) 0.016(3) 0.004(3)
C9 0.055(5) 0.050(5) 0.035(4) 0.002(3) 0.020(3) 0.009(4)
C10 0.053(5) 0.058(5) 0.041(5) -0.006(4) -0.001(4) -0.009(4)
C11 0.052(5) 0.064(6) 0.060(5) 0.005(4) 0.009(4) -0.022(4)
C12 0.047(5) 0.053(5) 0.047(5) 0.009(4) 0.010(4) -0.017(4)

loop_
_atom_type_symbol
_atom_type_description
_atom_type_scat_dispersion_real
_atom_type_scat_dispersion_imag
_atom_type_scat_source
C C 0.0033 0.0016 'International Tables Vol C Tables 4.2.6.8 and 6.1.1.4'
H H 0.0000 0.0000 'International Tables Vol C Tables 4.2.6.8 and 6.1.1.4'
Cl Cl 0.1484 0.1585 'International Tables Vol C Tables 4.2.6.8 and 6.1.1.4'
I I -0.4742 1.8119 'International Tables Vol C Tables 4.2.6.8 and 6.1.1.4'
N N 0.0061 0.0033 'International Tables Vol C Tables 4.2.6.8 and 6.1.1.4'
Pb Pb -3.3944 10.1111 'International Tables Vol C Tables 4.2.6.8 and 6.1.1.4'

loop_
_geom_angle_atom_site_label_1
_geom_angle_atom_site_label_2
_geom_angle_atom_site_label_3
_geom_angle
_geom_angle_site_symmetry_1
_geom_angle_site_symmetry_3
_geom_angle_publ_flag
I2 Pb1 I3 90.537(14) . . ?
I2 Pb1 I3 91.272(14) . 2_656 ?
I3 Pb1 I3 177.580(15) . 2_656 ?
I2 Pb1 I2 178.155(10) . 2_646 ?
I3 Pb1 I2 90.865(14) . 2_646 ?
I3 Pb1 I2 87.294(13) 2_656 2_646 ?
I2 Pb1 I1 82.840(14) . . ?
I3 Pb1 I1 101.084(15) . . ?
I3 Pb1 I1 80.742(14) 2_656 . ?
I2 Pb1 I1 98.065(14) 2_646 . ?
Pb1 I2 Pb1 79.407(10) . 2_656 ?
Pb1 I3 Pb1 79.710(11) . 2_646 ?
C5 N1 C1 122.2(7) . . ?
C5 N1 N2 120.9(6) . . ?
C1 N1 N2 116.8(7) . . ?
C6 N2 N1 114.8(6) . . ?
N1 C1 C2 119.5(8) . . ?
N1 C1 H1 120.2 . . ?
C2 C1 H1 120.2 . . ?
C3 C2 C1 119.4(8) . . ?
C3 C2 H2 120.3 . . ?
C1 C2 H2 120.3 . . ?
C4 C3 C2 120.7(8) . . ?
C4 C3 H3 119.6 . . ?
C2 C3 H3 119.6 . . ?
C3 C4 C5 119.6(8) . . ?
C3 C4 H4 120.2 . . ?
C5 C4 H4 120.2 . . ?
N1 C5 C4 118.6(7) . . ?
N1 C5 H5 120.7 . . ?
C4 C5 H5 120.7 . . ?
N2 C6 C7 119.8(6) . . ?
N2 C6 H6 120.1 . . ?
C7 C6 H6 120.1 . . ?
C12 C7 C8 117.9(6) . . ?
C12 C7 C6 121.4(6) . . ?
C8 C7 C6 120.7(6) . . ?
C9 C8 C7 120.5(7) . . ?
C9 C8 Cl1 118.5(5) . . ?
C7 C8 Cl1 121.1(5) . . ?
C10 C9 C8 120.2(7) . . ?
C10 C9 H9 119.9 . . ?
C8 C9 H9 119.9 . . ?
C9 C10 C11 119.5(7) . . ?
C9 C10 H10 120.2 . . ?
C11 C10 H10 120.2 . . ?
C12 C11 C10 120.7(8) . . ?
C12 C11 H11 119.7 . . ?
C10 C11 H11 119.7 . . ?
C11 C12 C7 121.2(7) . . ?
C11 C12 H12 119.4 . . ?
C7 C12 H12 119.4 . . ?

loop_
_geom_bond_atom_site_label_1
_geom_bond_atom_site_label_2
_geom_bond_distance
_geom_bond_site_symmetry_2
_geom_bond_publ_flag
Pb1 I2 3.1767(5) . ?
Pb1 I3 3.1778(5) . ?
Pb1 I3 3.2229(5) 2_656 ?
Pb1 I2 3.2440(5) 2_646 ?
Pb1 I1 3.2736(6) . ?
I2 Pb1 3.2440(5) 2_656 ?
I3 Pb1 3.2229(5) 2_646 ?
Cl1 C8 1.727(7) . ?
N1 C5 1.320(9) . ?
N1 C1 1.348(9) . ?
N1 N2 1.419(8) . ?
N2 C6 1.255(8) . ?
C1 C2 1.357(11) . ?
C1 H1 0.9300 . ?
C2 C3 1.355(12) . ?
C2 H2 0.9300 . ?
C3 C4 1.341(10) . ?
C3 H3 0.9300 . ?
C4 C5 1.394(10) . ?
C4 H4 0.9300 . ?
C5 H5 0.9300 . ?
C6 C7 1.473(9) . ?
C6 H6 0.9300 . ?
C7 C12 1.387(10) . ?
C7 C8 1.396(9) . ?
C8 C9 1.391(9) . ?
C9 C10 1.363(11) . ?
C9 H9 0.9300 . ?
C10 C11 1.387(11) . ?
C10 H10 0.9300 . ?
C11 C12 1.360(11) . ?
C11 H11 0.9300 . ?
C12 H12 0.9300 . ?

loop_
_geom_torsion_atom_site_label_1
_geom_torsion_atom_site_label_2
_geom_torsion_atom_site_label_3
_geom_torsion_atom_site_label_4
_geom_torsion
_geom_torsion_site_symmetry_1
_geom_torsion_site_symmetry_2
_geom_torsion_site_symmetry_3
_geom_torsion_site_symmetry_4
_geom_torsion_publ_flag
I3 Pb1 I2 Pb1 149.914(16) . . . 2_656 ?
I3 Pb1 I2 Pb1 -31.694(12) 2_656 . . 2_656 ?
I2 Pb1 I2 Pb1 -70.7(5) 2_646 . . 2_656 ?
I1 Pb1 I2 Pb1 48.810(12) . . . 2_656 ?
I2 Pb1 I3 Pb1 147.156(15) . . . 2_646 ?
I3 Pb1 I3 Pb1 8.8(2) 2_656 . . 2_646 ?
I2 Pb1 I3 Pb1 -31.643(12) 2_646 . . 2_646 ?
I1 Pb1 I3 Pb1 -130.035(14) . . . 2_646 ?
C5 N1 N2 C6 67.6(9) . . . . ?
C1 N1 N2 C6 -116.6(8) . . . . ?
C5 N1 C1 C2 0.5(11) . . . . ?
N2 N1 C1 C2 -175.3(7) . . . . ?
N1 C1 C2 C3 0.4(13) . . . . ?
C1 C2 C3 C4 -0.8(14) . . . . ?
C2 C3 C4 C5 0.5(12) . . . . ?
C1 N1 C5 C4 -0.8(11) . . . . ?
N2 N1 C5 C4 174.8(6) . . . . ?
C3 C4 C5 N1 0.3(11) . . . . ?
N1 N2 C6 C7 180.0(6) . . . . ?
N2 C6 C7 C12 -1.2(11) . . . . ?
N2 C6 C7 C8 -180.0(7) . . . . ?
C12 C7 C8 C9 1.7(10) . . . . ?
C6 C7 C8 C9 -179.5(7) . . . . ?
C12 C7 C8 Cl1 -178.6(6) . . . . ?
C6 C7 C8 Cl1 0.1(9) . . . . ?
C7 C8 C9 C10 -0.6(11) . . . . ?
Cl1 C8 C9 C10 179.8(6) . . . . ?
C8 C9 C10 C11 -0.7(12) . . . . ?
C9 C10 C11 C12 0.8(13) . . . . ?
C10 C11 C12 C7 0.5(13) . . . . ?
C8 C7 C12 C11 -1.7(12) . . . . ?
C6 C7 C12 C11 179.5(8) . . . . ?
